data_2016884
loop_
_publ_author_name
'Trilleras, Jorge'
'Cruz, Silvia'
'Cobo, Justo'
'Low, John N.'
'Glidewell, Christopher'

_publ_section_title
;Hydrogen-bonded chains of rings in
 3-<i>tert</i>-butyl-1-phenyl-7-(4-trifluoromethylbenzyl)-4,5,6,7-tetrahydro-1<i>H</i>-pyrazolo[3,4-<i>b</i>]pyridine-5-spiro-1'-cyclohexane-2',6'-dione
 and
 3-<i>tert</i>-butyl-7-(4-methoxybenzyl)-1-phenyl-4,5,6,7-tetrahydro-1<i>H</i>-pyrazolo[3,4-<i>b</i>]pyridine-5-spiro-1'-cyclohexane-2',6'-dione
;
_journal_coeditor_code SK3277
_journal_issue 12
_journal_name_full 'Acta Crystallographica Section C'
_journal_page_first o671
_journal_page_last o674
_journal_paper_doi 10.1107/S0108270108038808
_journal_volume 64
_journal_year 2008
_chemical_formula_iupac 'C29 H30 F3 N3 O2'
_chemical_formula_moiety 'C29 H30 F3 N3 O2'
_chemical_formula_sum 'C29 H30 F3 N3 O2'
_chemical_formula_weight 509.56
_chemical_name_systematic
;
3-<i>tert</i>-butyl-1-phenyl-7-(4-trifluoromethylbenzyl)-4,5,6,7-tetrahydro-
1<i>H</i>-pyrazolo[3,4-<i>b</i>]pyridine-5-spiro-1'-cyclohexane-2',6'-dione
;
_space_group_IT_number 14
_symmetry_cell_setting monoclinic
_symmetry_space_group_name_Hall '-P 2yn'
_symmetry_space_group_name_H-M 'P 1 21/n 1'
_atom_sites_solution_hydrogens geom
_atom_sites_solution_primary direct
_atom_sites_solution_secondary difmap
_cell_angle_alpha 90.00
_cell_angle_beta 96.627(10)
_cell_angle_gamma 90.00
_cell_formula_units_Z 4
_cell_length_a 11.9298(18)
_cell_length_b 10.5678(10)
_cell_length_c 19.614(2)
_cell_measurement_reflns_used 5621
_cell_measurement_temperature 120(2)
_cell_measurement_theta_max 27.50
_cell_measurement_theta_min 2.84
_cell_volume 2456.2(5)
_computing_cell_refinement 'DIRAX/LSQ (Duisenberg <i>et al.</i>,  2000)'
_computing_data_collection 'COLLECT (Nonius, 1999)'
_computing_data_reduction 'EVALCCD (Duisenberg <i>et al.</i>,  2003)'
_computing_molecular_graphics 'PLATON (Spek, 2003)'
_computing_publication_material 'SHELXL97 (Sheldrick, 2008) and PRPKAPPA (Ferguson, 1999)'
_computing_structure_refinement 'OSCAIL (McArdle, 2003) and SHELXL97 (Sheldrick, 2008)'
_computing_structure_solution 'Sir2004 (Burla <i>et al.</i>,  2005)'
_diffrn_ambient_temperature 120(2)
_diffrn_detector_area_resol_mean 9.091
_diffrn_measured_fraction_theta_full 0.995
_diffrn_measured_fraction_theta_max 0.995
_diffrn_measurement_device_type 'Bruker Nonius KappaCCD'
_diffrn_measurement_method '\f & \w scans'
_diffrn_radiation_monochromator graphite
_diffrn_radiation_source 'Bruker Nonius FR591 rotating anode'
_diffrn_radiation_type 'Mo K\a'
_diffrn_radiation_wavelength 0.71073
_diffrn_reflns_av_R_equivalents 0.0547
_diffrn_reflns_av_sigmaI/netI 0.0457
_diffrn_reflns_limit_h_max 15
_diffrn_reflns_limit_h_min -15
_diffrn_reflns_limit_k_max 13
_diffrn_reflns_limit_k_min -13
_diffrn_reflns_limit_l_max 24
_diffrn_reflns_limit_l_min -25
_diffrn_reflns_number 31891
_diffrn_reflns_theta_full 27.50
_diffrn_reflns_theta_max 27.50
_diffrn_reflns_theta_min 2.84
_diffrn_standards_decay_% 0
_diffrn_standards_number 0
_exptl_absorpt_coefficient_mu 0.103
_exptl_absorpt_correction_T_max 0.982
_exptl_absorpt_correction_T_min 0.975
_exptl_absorpt_correction_type multi-scan
_exptl_absorpt_process_details '(SADABS; Sheldrick, 2003)'
_exptl_crystal_colour colourless
_exptl_crystal_density_diffrn 1.378
_exptl_crystal_density_method 'not measured'
_exptl_crystal_description block
_exptl_crystal_F_000 1072
_exptl_crystal_size_max 0.33
_exptl_crystal_size_mid 0.32
_exptl_crystal_size_min 0.18
_refine_diff_density_max 0.432
_refine_diff_density_min -0.380
_refine_ls_extinction_method none
_refine_ls_goodness_of_fit_ref 1.073
_refine_ls_hydrogen_treatment constr
_refine_ls_matrix_type full
_refine_ls_number_parameters 337
_refine_ls_number_reflns 5621
_refine_ls_number_restraints 0
_refine_ls_restrained_S_all 1.073
_refine_ls_R_factor_all 0.1067
_refine_ls_R_factor_gt 0.0611
_refine_ls_shift/su_max 0.000
_refine_ls_shift/su_mean 0.000
_refine_ls_structure_factor_coef Fsqd
_refine_ls_weighting_details 'w=1/[\s^2^(Fo^2^)+(0.0441P)^2^+3.3381P] where P=(Fo^2^+2Fc^2^)/3'
_refine_ls_weighting_scheme calc
_refine_ls_wR_factor_gt 0.1272
_refine_ls_wR_factor_ref 0.1514
_reflns_number_gt 3742
_reflns_number_total 5621
_reflns_threshold_expression I>2\s(I)
_cod_data_source_file sk3277.cif
_cod_data_source_block I
_cod_original_sg_symbol_H-M 'P 21/n'
_cod_database_code 2016884
_cod_database_fobs_code 2016884

loop_
_symmetry_equiv_pos_as_xyz
'x, y, z'
'-x+1/2, y+1/2, -z+1/2'
'-x, -y, -z'
'x-1/2, -y-1/2, z-1/2'

loop_
_atom_site_type_symbol
_atom_site_label
_atom_site_fract_x
_atom_site_fract_y
_atom_site_fract_z
_atom_site_U_iso_or_equiv
_atom_site_adp_type
_atom_site_calc_flag
_atom_site_refinement_flags
_atom_site_occupancy
F F71 0.63921(14) 0.26114(17) 0.51426(10) 0.0492(5) Uani d . 1
F F72 0.5838(2) 0.1422(2) 0.58851(12) 0.0970(10) Uani d . 1
F F73 0.50355(16) 0.1401(2) 0.48731(14) 0.0810(8) Uani d . 1
O O51 0.05228(16) 0.32637(19) 0.79945(11) 0.0409(5) Uani d . 1
O O55 0.17591(16) 0.73348(17) 0.76969(9) 0.0336(4) Uani d . 1
N N1 0.00441(16) 0.69828(18) 0.57055(10) 0.0203(4) Uani d . 1
N N2 -0.08783(16) 0.76746(19) 0.58430(10) 0.0224(4) Uani d . 1
N N7 0.13371(16) 0.54283(18) 0.62895(10) 0.0206(4) Uani d . 1
C C3 -0.10633(18) 0.7332(2) 0.64682(11) 0.0193(5) Uani d . 1
C C3A -0.02656(19) 0.6443(2) 0.67493(11) 0.0193(5) Uani d . 1
C C4 -0.00999(19) 0.5786(2) 0.74262(12) 0.0231(5) Uani d . 1
C C5 0.10913(19) 0.5223(2) 0.75492(12) 0.0234(5) Uani d . 1
C C6 0.1356(2) 0.4578(2) 0.68737(12) 0.0243(5) Uani d . 1
C C7A 0.04295(18) 0.6253(2) 0.62549(11) 0.0190(5) Uani d . 1
C C11 0.04279(19) 0.7137(2) 0.50553(11) 0.0213(5) Uani d . 1
C C12 0.09258(19) 0.6153(2) 0.47397(12) 0.0241(5) Uani d . 1
C C13 0.1305(2) 0.6358(3) 0.41083(13) 0.0318(6) Uani d . 1
C C14 0.1177(2) 0.7515(3) 0.37961(13) 0.0355(7) Uani d . 1
C C15 0.0659(2) 0.8482(3) 0.41078(13) 0.0336(6) Uani d . 1
C C16 0.0277(2) 0.8296(3) 0.47388(12) 0.0268(5) Uani d . 1
C C31 -0.20476(19) 0.7889(2) 0.67846(12) 0.0219(5) Uani d . 1
C C32 -0.1617(3) 0.8595(3) 0.74348(15) 0.0470(8) Uani d . 1
C C33 -0.2711(2) 0.8807(3) 0.63053(15) 0.0423(8) Uani d . 1
C C34 -0.2811(3) 0.6821(3) 0.6958(2) 0.0489(8) Uani d . 1
C C51 0.1118(2) 0.4178(2) 0.80879(13) 0.0275(5) Uani d . 1
C C52 0.1915(2) 0.4366(3) 0.87194(13) 0.0343(6) Uani d . 1
C C53 0.3081(2) 0.4644(3) 0.85300(15) 0.0391(7) Uani d . 1
C C54 0.3107(2) 0.5784(3) 0.80783(17) 0.0502(9) Uani d . 1
C C55 0.1968(2) 0.6228(3) 0.77661(12) 0.0279(6) Uani d . 1
C C71 0.32137(19) 0.4936(2) 0.59577(11) 0.0202(5) Uani d . 1
C C72 0.43645(19) 0.5138(2) 0.60611(12) 0.0242(5) Uani d . 1
C C73 0.5100(2) 0.4243(2) 0.58585(13) 0.0262(5) Uani d . 1
C C74 0.4685(2) 0.3136(2) 0.55590(12) 0.0242(5) Uani d . 1
C C75 0.3539(2) 0.2929(2) 0.54549(13) 0.0260(5) Uani d . 1
C C76 0.28084(19) 0.3825(2) 0.56526(12) 0.0240(5) Uani d . 1
C C77 0.24373(19) 0.5946(2) 0.61712(12) 0.0214(5) Uani d . 1
C C741 0.5472(2) 0.2150(3) 0.53669(14) 0.0310(6) Uani d . 1
H H4A -0.0666 0.5104 0.7436 0.028 Uiso calc R 1
H H4B -0.0210 0.6395 0.7796 0.028 Uiso calc R 1
H H6A 0.2111 0.4180 0.6955 0.029 Uiso calc R 1
H H6B 0.0798 0.3895 0.6757 0.029 Uiso calc R 1
H H12 0.1008 0.5346 0.4953 0.029 Uiso calc R 1
H H13 0.1657 0.5689 0.3889 0.038 Uiso calc R 1
H H14 0.1445 0.7650 0.3364 0.043 Uiso calc R 1
H H15 0.0564 0.9283 0.3889 0.040 Uiso calc R 1
H H16 -0.0087 0.8963 0.4952 0.032 Uiso calc R 1
H H32A -0.1195 0.8012 0.7758 0.071 Uiso calc R 1
H H32B -0.2257 0.8944 0.7644 0.071 Uiso calc R 1
H H32C -0.1121 0.9285 0.7323 0.071 Uiso calc R 1
H H33A -0.2215 0.9495 0.6189 0.063 Uiso calc R 1
H H33B -0.3334 0.9159 0.6530 0.063 Uiso calc R 1
H H33C -0.3015 0.8365 0.5885 0.063 Uiso calc R 1
H H34A -0.3060 0.6339 0.6541 0.073 Uiso calc R 1
H H34B -0.3470 0.7171 0.7147 0.073 Uiso calc R 1
H H34C -0.2397 0.6262 0.7297 0.073 Uiso calc R 1
H H52A 0.1936 0.3594 0.9007 0.041 Uiso calc R 1
H H52B 0.1655 0.5078 0.8989 0.041 Uiso calc R 1
H H53A 0.3601 0.4781 0.8955 0.047 Uiso calc R 1
H H53B 0.3355 0.3901 0.8290 0.047 Uiso calc R 1
H H54A 0.3570 0.5586 0.7704 0.060 Uiso calc R 1
H H54B 0.3483 0.6484 0.8351 0.060 Uiso calc R 1
H H72 0.4652 0.5898 0.6273 0.029 Uiso calc R 1
H H73 0.5890 0.4391 0.5926 0.031 Uiso calc R 1
H H75 0.3253 0.2166 0.5246 0.031 Uiso calc R 1
H H76 0.2018 0.3679 0.5579 0.029 Uiso calc R 1
H H77A 0.2789 0.6354 0.6597 0.026 Uiso calc R 1
H H77B 0.2329 0.6601 0.5809 0.026 Uiso calc R 1

loop_
_atom_site_aniso_label
_atom_site_aniso_U_11
_atom_site_aniso_U_22
_atom_site_aniso_U_33
_atom_site_aniso_U_12
_atom_site_aniso_U_13
_atom_site_aniso_U_23
F71 0.0314(9) 0.0464(10) 0.0748(13) 0.0031(8) 0.0279(9) -0.0098(9)
F72 0.133(2) 0.0944(18) 0.0756(15) 0.0901(17) 0.0615(15) 0.0502(14)
F73 0.0324(10) 0.0764(15) 0.133(2) 0.0111(10) 0.0038(11) -0.0678(15)
O51 0.0299(10) 0.0407(11) 0.0506(12) -0.0116(9) -0.0016(9) 0.0204(10)
O55 0.0382(11) 0.0305(10) 0.0310(10) -0.0079(8) -0.0009(8) -0.0009(8)
N1 0.0172(9) 0.0241(10) 0.0203(9) 0.0044(8) 0.0048(7) 0.0003(8)
N2 0.0188(10) 0.0249(10) 0.0241(10) 0.0053(8) 0.0050(8) 0.0000(8)
N7 0.0152(9) 0.0204(10) 0.0269(10) 0.0014(8) 0.0059(8) 0.0036(8)
C3 0.0159(11) 0.0217(11) 0.0206(11) -0.0002(9) 0.0036(8) -0.0026(9)
C3A 0.0168(11) 0.0209(11) 0.0205(11) -0.0002(9) 0.0034(8) -0.0008(9)
C4 0.0198(12) 0.0275(12) 0.0226(11) 0.0030(10) 0.0052(9) 0.0025(10)
C5 0.0184(12) 0.0258(12) 0.0260(12) 0.0013(9) 0.0024(9) 0.0067(10)
C6 0.0193(12) 0.0226(12) 0.0318(13) 0.0026(9) 0.0059(10) 0.0044(10)
C7A 0.0168(11) 0.0177(11) 0.0226(11) 0.0016(9) 0.0023(9) -0.0006(9)
C11 0.0167(11) 0.0292(12) 0.0177(11) -0.0033(9) 0.0013(9) -0.0012(10)
C12 0.0171(11) 0.0284(13) 0.0275(12) -0.0048(10) 0.0046(9) -0.0054(10)
C13 0.0220(13) 0.0476(16) 0.0273(13) -0.0077(12) 0.0093(10) -0.0124(12)
C14 0.0257(14) 0.0610(19) 0.0209(12) -0.0094(13) 0.0071(10) 0.0021(13)
C15 0.0295(14) 0.0444(16) 0.0268(13) -0.0027(12) 0.0028(11) 0.0104(12)
C16 0.0221(12) 0.0332(14) 0.0252(12) 0.0015(10) 0.0023(10) 0.0021(11)
C31 0.0190(11) 0.0225(12) 0.0250(12) 0.0027(9) 0.0059(9) -0.0010(10)
C32 0.0448(18) 0.0538(19) 0.0410(17) 0.0211(15) -0.0013(13) -0.0216(15)
C33 0.0313(15) 0.0593(19) 0.0389(16) 0.0260(14) 0.0149(12) 0.0156(15)
C34 0.0342(16) 0.0339(16) 0.084(2) 0.0004(13) 0.0306(16) -0.0019(16)
C51 0.0229(12) 0.0285(13) 0.0323(13) 0.0043(11) 0.0082(10) 0.0085(11)
C52 0.0528(18) 0.0257(13) 0.0243(13) 0.0018(12) 0.0039(12) 0.0047(11)
C53 0.0331(15) 0.0370(15) 0.0431(16) 0.0001(12) -0.0130(12) 0.0038(13)
C54 0.0256(15) 0.071(2) 0.0508(18) -0.0102(15) -0.0094(13) 0.0296(17)
C55 0.0272(13) 0.0353(14) 0.0205(12) -0.0040(11) -0.0003(10) 0.0060(11)
C71 0.0183(11) 0.0219(11) 0.0210(11) 0.0015(9) 0.0052(9) 0.0017(9)
C72 0.0172(11) 0.0292(13) 0.0258(12) 0.0006(10) 0.0015(9) -0.0022(10)
C73 0.0157(11) 0.0311(13) 0.0316(13) 0.0018(10) 0.0022(9) 0.0004(11)
C74 0.0218(12) 0.0271(12) 0.0245(12) 0.0045(10) 0.0063(9) 0.0032(10)
C75 0.0242(12) 0.0247(12) 0.0298(13) -0.0006(10) 0.0063(10) -0.0020(10)
C76 0.0159(11) 0.0260(12) 0.0304(13) -0.0007(9) 0.0035(9) -0.0015(10)
C77 0.0167(11) 0.0226(12) 0.0254(12) -0.0014(9) 0.0048(9) -0.0004(10)
C741 0.0253(13) 0.0307(14) 0.0378(15) 0.0038(11) 0.0067(11) -0.0005(12)

loop_
_atom_type_symbol
_atom_type_description
_atom_type_scat_dispersion_real
_atom_type_scat_dispersion_imag
_atom_type_scat_source
C C 0.0033 0.0016 'International Tables Vol C Tables 4.2.6.8 and 6.1.1.4'
H H 0.0000 0.0000 'International Tables Vol C Tables 4.2.6.8 and 6.1.1.4'
F F 0.0171 0.0103 'International Tables Vol C Tables 4.2.6.8 and 6.1.1.4'
N N 0.0061 0.0033 'International Tables Vol C Tables 4.2.6.8 and 6.1.1.4'
O O 0.0106 0.0060 'International Tables Vol C Tables 4.2.6.8 and 6.1.1.4'

loop_
_geom_angle_atom_site_label_1
_geom_angle_atom_site_label_2
_geom_angle_atom_site_label_3
_geom_angle
_geom_angle_publ_flag
C7A N1 N2 110.56(18) no
C7A N1 C11 131.65(19) no
N2 N1 C11 117.79(18) no
C3 N2 N1 105.07(18) no
C7A N7 C6 111.60(18) no
C7A N7 C77 117.83(19) no
C6 N7 C77 115.01(18) no
N2 C3 C3A 111.7(2) no
N2 C3 C31 119.7(2) no
C3A C3 C31 128.6(2) no
C7A C3A C3 105.0(2) no
C7A C3A C4 122.5(2) no
C3 C3A C4 132.5(2) no
C3A C4 C5 110.23(19) no
C3A C4 H4A 109.6 no
C5 C4 H4A 109.6 no
C3A C4 H4B 109.6 no
C5 C4 H4B 109.6 no
H4A C4 H4B 108.1 no
C55 C5 C51 110.7(2) no
C55 C5 C4 111.6(2) no
C51 C5 C4 109.55(19) no
C55 C5 C6 110.2(2) no
C51 C5 C6 106.4(2) no
C4 C5 C6 108.17(19) no
N7 C6 C5 114.47(19) no
N7 C6 H6A 108.6 no
C5 C6 H6A 108.6 no
N7 C6 H6B 108.6 no
C5 C6 H6B 108.6 no
H6A C6 H6B 107.6 no
N1 C7A C3A 107.62(19) no
N1 C7A N7 125.9(2) no
C3A C7A N7 126.5(2) no
C16 C11 C12 120.6(2) no
C16 C11 N1 118.1(2) no
C12 C11 N1 121.3(2) no
C11 C12 C13 119.1(2) no
C11 C12 H12 120.5 no
C13 C12 H12 120.5 no
C14 C13 C12 120.6(3) no
C14 C13 H13 119.7 no
C12 C13 H13 119.7 no
C13 C14 C15 119.9(2) no
C13 C14 H14 120.1 no
C15 C14 H14 120.1 no
C14 C15 C16 120.3(3) no
C14 C15 H15 119.8 no
C16 C15 H15 119.8 no
C11 C16 C15 119.4(2) no
C11 C16 H16 120.3 no
C15 C16 H16 120.3 no
C3 C31 C33 111.8(2) no
C3 C31 C34 108.5(2) no
C33 C31 C34 109.5(2) no
C3 C31 C32 109.5(2) no
C33 C31 C32 108.1(2) no
C34 C31 C32 109.4(2) no
C31 C32 H32A 109.5 no
C31 C32 H32B 109.5 no
H32A C32 H32B 109.5 no
C31 C32 H32C 109.5 no
H32A C32 H32C 109.5 no
H32B C32 H32C 109.5 no
C31 C33 H33A 109.5 no
C31 C33 H33B 109.5 no
H33A C33 H33B 109.5 no
C31 C33 H33C 109.5 no
H33A C33 H33C 109.5 no
H33B C33 H33C 109.5 no
C31 C34 H34A 109.5 no
C31 C34 H34B 109.5 no
H34A C34 H34B 109.5 no
C31 C34 H34C 109.5 no
H34A C34 H34C 109.5 no
H34B C34 H34C 109.5 no
O51 C51 C52 123.0(2) no
O51 C51 C5 120.8(2) no
C52 C51 C5 116.2(2) no
C51 C52 C53 109.9(2) no
C51 C52 H52A 109.7 no
C53 C52 H52A 109.7 no
C51 C52 H52B 109.7 no
C53 C52 H52B 109.7 no
H52A C52 H52B 108.2 no
C54 C53 C52 112.7(2) no
C54 C53 H53A 109.1 no
C52 C53 H53A 109.1 no
C54 C53 H53B 109.1 no
C52 C53 H53B 109.1 no
H53A C53 H53B 107.8 no
C53 C54 C55 114.4(2) no
C53 C54 H54A 108.7 no
C55 C54 H54A 108.7 no
C53 C54 H54B 108.7 no
C55 C54 H54B 108.7 no
H54A C54 H54B 107.6 no
O55 C55 C54 121.2(3) no
O55 C55 C5 121.5(2) no
C54 C55 C5 117.3(2) no
C76 C71 C72 119.2(2) no
C76 C71 C77 121.9(2) no
C72 C71 C77 118.9(2) no
C73 C72 C71 120.4(2) no
C73 C72 H72 119.8 no
C71 C72 H72 119.8 no
C74 C73 C72 119.8(2) no
C74 C73 H73 120.1 no
C72 C73 H73 120.1 no
C73 C74 C75 120.0(2) no
C73 C74 C741 120.0(2) no
C75 C74 C741 120.0(2) no
C76 C75 C74 120.1(2) no
C76 C75 H75 120.0 no
C74 C75 H75 120.0 no
C75 C76 C71 120.5(2) no
C75 C76 H76 119.8 no
C71 C76 H76 119.8 no
N7 C77 C71 111.80(19) no
N7 C77 H77A 109.3 no
C71 C77 H77A 109.3 no
N7 C77 H77B 109.3 no
C71 C77 H77B 109.3 no
H77A C77 H77B 107.9 no
F72 C741 F73 106.7(3) no
F72 C741 F71 105.1(2) no
F73 C741 F71 104.6(2) no
F72 C741 C74 112.4(2) no
F73 C741 C74 113.7(2) no
F71 C741 C74 113.6(2) no

loop_
_geom_bond_atom_site_label_1
_geom_bond_atom_site_label_2
_geom_bond_distance
_geom_bond_publ_flag
F71 C741 1.321(3) no
F72 C741 1.309(3) no
F73 C741 1.311(3) no
O51 C51 1.200(3) no
O55 C55 1.200(3) no
N1 C7A 1.361(3) no
N1 N2 1.374(3) no
N1 C11 1.413(3) no
N2 C3 1.321(3) no
N7 C7A 1.386(3) no
N7 C6 1.455(3) no
N7 C77 1.465(3) no
C3 C3A 1.404(3) no
C3 C31 1.510(3) no
C3A C7A 1.362(3) no
C3A C4 1.491(3) no
C4 C5 1.534(3) no
C4 H4A 0.99 no
C4 H4B 0.99 no
C5 C55 1.517(3) no
C5 C51 1.526(3) no
C5 C6 1.554(3) no
C6 H6A 0.99 no
C6 H6B 0.99 no
C11 C16 1.376(3) no
C11 C12 1.379(3) no
C12 C13 1.383(3) no
C12 H12 0.95 no
C13 C14 1.369(4) no
C13 H13 0.95 no
C14 C15 1.373(4) no
C14 H14 0.95 no
C15 C16 1.382(4) no
C15 H15 0.95 no
C16 H16 0.95 no
C31 C33 1.510(3) no
C31 C34 1.513(4) no
C31 C32 1.515(4) no
C32 H32A 0.98 no
C32 H32B 0.98 no
C32 H32C 0.98 no
C33 H33A 0.98 no
C33 H33B 0.98 no
C33 H33C 0.98 no
C34 H34A 0.98 no
C34 H34B 0.98 no
C34 H34C 0.98 no
C51 C52 1.485(4) no
C52 C53 1.510(4) no
C52 H52A 0.99 no
C52 H52B 0.99 no
C53 C54 1.498(4) no
C53 H53A 0.99 no
C53 H53B 0.99 no
C54 C55 1.500(4) no
C54 H54A 0.99 no
C54 H54B 0.99 no
C71 C76 1.380(3) no
C71 C72 1.381(3) no
C71 C77 1.504(3) no
C72 C73 1.379(3) no
C72 H72 0.95 no
C73 C74 1.376(3) no
C73 H73 0.95 no
C74 C75 1.376(3) no
C74 C741 1.480(3) no
C75 C76 1.372(3) no
C75 H75 0.95 no
C76 H76 0.95 no
C77 H77A 0.99 no
C77 H77B 0.99 no

loop_
_geom_hbond_atom_site_label_D
_geom_hbond_atom_site_label_H
_geom_hbond_atom_site_label_A
_geom_hbond_site_symmetry_A
_geom_hbond_distance_DH
_geom_hbond_distance_HA
_geom_hbond_distance_DA
_geom_hbond_angle_DHA
_geom_hbond_publ_flag
C6 H6A O55 2_546 0.99 2.42 3.309(3) 149 no
C53 H53B O55 2_546 0.99 2.54 3.448(4) 153 no

loop_
_geom_torsion_atom_site_label_1
_geom_torsion_atom_site_label_2
_geom_torsion_atom_site_label_3
_geom_torsion_atom_site_label_4
_geom_torsion
_geom_torsion_publ_flag
C7A N1 N2 C3 -1.7(2) no
C11 N1 N2 C3 178.7(2) no
N1 N2 C3 C3A 1.0(3) no
N1 N2 C3 C31 -178.49(19) no
N2 C3 C3A C7A -0.1(3) no
C31 C3 C3A C7A 179.4(2) no
N2 C3 C3A C4 179.2(2) no
C31 C3 C3A C4 -1.3(4) no
C7A C3A C4 C5 16.2(3) no
C3 C3A C4 C5 -162.9(2) no
C3A C4 C5 C55 77.6(2) no
C3A C4 C5 C51 -159.4(2) no
C3A C4 C5 C6 -43.8(3) no
C7A N7 C6 C5 -42.8(3) no
C77 N7 C6 C5 94.9(2) no
C55 C5 C6 N7 -61.5(3) no
C51 C5 C6 N7 178.38(19) no
C4 C5 C6 N7 60.7(3) no
N2 N1 C7A C3A 1.7(3) no
C11 N1 C7A C3A -178.8(2) no
N2 N1 C7A N7 179.2(2) no
C11 N1 C7A N7 -1.3(4) no
C3 C3A C7A N1 -1.0(3) no
C4 C3A C7A N1 179.7(2) no
C3 C3A C7A N7 -178.4(2) no
C4 C3A C7A N7 2.2(4) no
C6 N7 C7A N1 -166.0(2) no
C77 N7 C7A N1 57.7(3) no
C6 N7 C7A C3A 11.0(3) no
C77 N7 C7A C3A -125.3(2) no
C7A N1 C11 C16 -148.7(2) no
N2 N1 C11 C16 30.8(3) no
C7A N1 C11 C12 32.1(4) no
N2 N1 C11 C12 -148.4(2) no
C16 C11 C12 C13 2.0(3) no
N1 C11 C12 C13 -178.9(2) no
C11 C12 C13 C14 -0.7(4) no
C12 C13 C14 C15 -0.6(4) no
C13 C14 C15 C16 0.6(4) no
C12 C11 C16 C15 -1.9(4) no
N1 C11 C16 C15 179.0(2) no
C14 C15 C16 C11 0.6(4) no
N2 C3 C31 C33 0.2(3) no
C3A C3 C31 C33 -179.3(2) no
N2 C3 C31 C34 121.0(3) no
C3A C3 C31 C34 -58.4(3) no
N2 C3 C31 C32 -119.6(3) no
C3A C3 C31 C32 61.0(3) no
C55 C5 C51 O51 -176.4(2) no
C4 C5 C51 O51 60.1(3) no
C6 C5 C51 O51 -56.6(3) no
C55 C5 C51 C52 3.5(3) no
C4 C5 C51 C52 -120.1(2) no
C6 C5 C51 C52 123.2(2) no
O51 C51 C52 C53 127.5(3) no
C5 C51 C52 C53 -52.4(3) no
C51 C52 C53 C54 57.8(3) no
C52 C53 C54 C55 -14.1(4) no
C53 C54 C55 O55 142.5(3) no
C53 C54 C55 C5 -36.9(4) no
C51 C5 C55 O55 -137.3(2) no
C4 C5 C55 O55 -15.0(3) no
C6 C5 C55 O55 105.2(3) no
C51 C5 C55 C54 42.1(3) no
C4 C5 C55 C54 164.4(2) no
C6 C5 C55 C54 -75.4(3) no
C76 C71 C72 C73 0.4(4) no
C77 C71 C72 C73 -178.7(2) no
C71 C72 C73 C74 -0.8(4) no
C72 C73 C74 C75 0.8(4) no
C72 C73 C74 C741 -177.5(2) no
C73 C74 C75 C76 -0.3(4) no
C741 C74 C75 C76 177.9(2) no
C74 C75 C76 C71 -0.1(4) no
C72 C71 C76 C75 0.1(4) no
C77 C71 C76 C75 179.1(2) no
C7A N7 C77 C71 -158.19(19) no
C6 N7 C77 C71 66.9(3) no
C76 C71 C77 N7 23.9(3) no
C72 C71 C77 N7 -157.1(2) no
C73 C74 C741 F72 83.3(3) no
C75 C74 C741 F72 -94.9(3) no
C73 C74 C741 F73 -155.3(3) no
C75 C74 C741 F73 26.5(4) no
C73 C74 C741 F71 -35.8(3) no
C75 C74 C741 F71 145.9(2) no

loop_
_cod_related_entry_id
_cod_related_entry_database
_cod_related_entry_code
1 ChemSpider 24726338
